data_4071472
loop_
_publ_author_name
'Gott, Andrew L.'
'McGowan, Patrick C.'
'Temple, Claire N.'

_publ_section_title
;
 Controlling the Coordination Mode of 1,4,7-Triazacyclononane Complexes of
 Rhodium and Iridium and Evaluating Their Behavior as Phenylacetylene
 Polymerization Catalysts
;
_journal_issue 12
_journal_name_full Organometallics
_journal_page_first 2852
_journal_paper_doi 10.1021/om800180a
_journal_volume 27
_journal_year 2008
_chemical_formula_sum 'C21 H41 Cl3 Ir N3'
_chemical_formula_weight 634.12
_chemical_name_common in_paper_6
_chemical_name_systematic
; 
 ? 
;
_space_group_IT_number 2
_symmetry_cell_setting triclinic
_symmetry_space_group_name_Hall '-P 1'
_symmetry_space_group_name_H-M 'P -1'
_atom_sites_solution_hydrogens geom
_atom_sites_solution_primary direct
_atom_sites_solution_secondary difmap
_audit_creation_method SHELXL-97
_cell_angle_alpha 70.589(1)
_cell_angle_beta 81.301(1)
_cell_angle_gamma 65.269(1)
_cell_formula_units_Z 2
_cell_length_a 9.4650(1)
_cell_length_b 10.8860(1)
_cell_length_c 14.2860(2)
_cell_measurement_temperature 173(2)
_cell_volume 1260.84(3)
_computing_cell_refinement 'DENZO-SMN (Otwinowski & Minor, 1996)'
_computing_data_collection 'COLLECT (Nonius, 1999)'
_computing_data_reduction 'DENZO-SMN (Otwinowski & Minor, 1996)'
_computing_molecular_graphics 'XSeed (Barbour 2001)'
_computing_publication_material 'WC (Thornton-Pett, 2000)'
_computing_structure_refinement 'SHELXL-97 (Sheldrick, 1997)'
_computing_structure_solution 'SHELXS-97 (Sheldrick, 1990)'
_diffrn_ambient_temperature 173(2)
_diffrn_measured_fraction_theta_full 0.993
_diffrn_measured_fraction_theta_max 0.993
_diffrn_measurement_device_type 'Nonius KappaCCD area detector diffractometer'
_diffrn_measurement_method
;
    Detector set at 30mm from sample with different 2theta offsets 
    1 degree phi exposures for chi=0 degree settings
    1 degree omega exposures for chi=90 degree settings
;
_diffrn_radiation_monochromator graphite
_diffrn_radiation_source 'fine-focus sealed tube'
_diffrn_radiation_type MoK\a
_diffrn_radiation_wavelength 0.71073
_diffrn_reflns_av_R_equivalents 0.1680
_diffrn_reflns_av_sigmaI/netI 0.0936
_diffrn_reflns_limit_h_max 12
_diffrn_reflns_limit_h_min -12
_diffrn_reflns_limit_k_max 14
_diffrn_reflns_limit_k_min -14
_diffrn_reflns_limit_l_max 18
_diffrn_reflns_limit_l_min -18
_diffrn_reflns_number 25137
_diffrn_reflns_theta_full 27.52
_diffrn_reflns_theta_max 27.52
_diffrn_reflns_theta_min 2.37
_exptl_absorpt_coefficient_mu 5.625
_exptl_absorpt_correction_type multi-scan
_exptl_crystal_colour Yellow
_exptl_crystal_density_diffrn 1.670
_exptl_crystal_density_method 'not measured'
_exptl_crystal_description Block
_exptl_crystal_F_000 632
_exptl_crystal_size_max 0.73
_exptl_crystal_size_mid 0.30
_exptl_crystal_size_min 0.23
_refine_diff_density_max 5.279
_refine_diff_density_min -4.521
_refine_diff_density_rms 0.297
_refine_ls_extinction_coef 0.0172(14)
_refine_ls_extinction_expression Fc^*^=kFc[1+0.001xFc^2^\l^3^/sin(2\q)]^-1/4^
_refine_ls_extinction_method SHELXL
_refine_ls_goodness_of_fit_ref 1.061
_refine_ls_hydrogen_treatment mixed
_refine_ls_matrix_type full
_refine_ls_number_parameters 262
_refine_ls_number_reflns 5775
_refine_ls_number_restraints 1
_refine_ls_restrained_S_all 1.061
_refine_ls_R_factor_all 0.0588
_refine_ls_R_factor_gt 0.0569
_refine_ls_shift/su_max 0.001
_refine_ls_shift/su_mean 0.000
_refine_ls_structure_factor_coef Fsqd
_refine_ls_weighting_details 'calc w=1/[\s^2^(Fo^2^)+(0.0916P)^2^+1.4245P] where P=(Fo^2^+2Fc^2^)/3'
_refine_ls_weighting_scheme calc
_refine_ls_wR_factor_gt 0.1435
_refine_ls_wR_factor_ref 0.1457
_reflns_number_gt 5568
_reflns_number_total 5775
_reflns_threshold_expression >2sigma(I)
_cod_data_source_file om800180a-file001.cif
_cod_data_source_block c:\x-rays~1\unfini~1\ct86by~1\ct86
_cod_original_cell_volume 1260.84(2)
_cod_original_sg_symbol_H-M P-1
_cod_database_code 4071472

loop_
_symmetry_equiv_pos_as_xyz
'x, y, z'
'-x, -y, -z'

loop_
_atom_site_label
_atom_site_type_symbol
_atom_site_fract_x
_atom_site_fract_y
_atom_site_fract_z
_atom_site_U_iso_or_equiv
_atom_site_adp_type
_atom_site_occupancy
_atom_site_symmetry_multiplicity
_atom_site_calc_flag
_atom_site_refinement_flags
Ir1 Ir -0.170741(18) 0.354367(17) 0.775888(12) 0.02090(14) Uani 1 1 d .
Cl1 Cl -0.28445(16) 0.29445(15) 0.93508(10) 0.0286(3) Uani 1 1 d .
N1 N 0.0276(5) 0.1649(5) 0.8216(4) 0.0226(9) Uani 1 1 d D
C1 C -0.0445(7) 0.4403(6) 0.6562(5) 0.0269(12) Uani 1 1 d .
H1 H 0.0708 0.3945 0.6651 0.032 Uiso 1 1 calc R
Cl2 Cl 0.8114(3) 0.4715(2) 0.1644(2) 0.0607(6) Uani 1 1 d .
N2 N 0.3487(5) 0.0743(5) 0.7927(3) 0.0235(9) Uani 1 1 d .
C2 C -0.1101(7) 0.6018(6) 0.6219(5) 0.0334(13) Uani 1 1 d .
H2A H -0.1575 0.6372 0.5559 0.040 Uiso 1 1 calc R
H2B H -0.0242 0.6337 0.6150 0.040 Uiso 1 1 calc R
Cl3 Cl 0.7641(4) 0.6757(3) -0.03381(18) 0.0824(9) Uani 1 1 d .
N3 N 0.1662(5) -0.0287(5) 0.7106(4) 0.0248(9) Uani 1 1 d .
C3 C -0.2339(8) 0.6655(7) 0.6956(5) 0.0360(14) Uani 1 1 d .
H3A H -0.1828 0.6822 0.7430 0.043 Uiso 1 1 calc R
H3B H -0.3112 0.7583 0.6584 0.043 Uiso 1 1 calc R
C4 C -0.3181(7) 0.5695(6) 0.7534(4) 0.0262(11) Uani 1 1 d .
H4 H -0.3740 0.5921 0.8147 0.031 Uiso 1 1 calc R
C5 C -0.3851(6) 0.5078(6) 0.7087(4) 0.0260(11) Uani 1 1 d .
H5 H -0.4790 0.4937 0.7448 0.031 Uiso 1 1 calc R
C6 C -0.3876(7) 0.5373(7) 0.5979(4) 0.0325(12) Uani 1 1 d .
H6A H -0.3844 0.6315 0.5638 0.039 Uiso 1 1 calc R
H6B H -0.4857 0.5392 0.5798 0.039 Uiso 1 1 calc R
C7 C -0.2489(7) 0.4239(7) 0.5630(5) 0.0334(13) Uani 1 1 d .
H7A H -0.2800 0.3475 0.5633 0.040 Uiso 1 1 calc R
H7B H -0.2214 0.4667 0.4938 0.040 Uiso 1 1 calc R
C8 C -0.1064(7) 0.3596(6) 0.6272(4) 0.0263(11) Uani 1 1 d .
H8 H -0.0268 0.2679 0.6189 0.032 Uiso 1 1 calc R
C9 C 0.1240(6) 0.1700(6) 0.8937(4) 0.0234(10) Uani 1 1 d .
H9A H 0.0773 0.1508 0.9610 0.028 Uiso 1 1 calc R
H9B H 0.1246 0.2659 0.8746 0.028 Uiso 1 1 calc R
C10 C 0.2907(6) 0.0605(6) 0.8948(4) 0.0250(11) Uani 1 1 d .
H10A H 0.3573 0.0763 0.9329 0.030 Uiso 1 1 calc R
H10B H 0.2933 -0.0362 0.9271 0.030 Uiso 1 1 calc R
C11 C 0.4211(7) -0.0576(6) 0.7667(5) 0.0293(12) Uani 1 1 d .
H11A H 0.5045 -0.1262 0.8147 0.035 Uiso 1 1 calc R
H11B H 0.4703 -0.0390 0.7001 0.035 Uiso 1 1 calc R
C12 C 0.3069(7) -0.1258(6) 0.7661(4) 0.0261(12) Uani 1 1 d .
H12A H 0.3613 -0.2053 0.7375 0.031 Uiso 1 1 calc R
H12B H 0.2776 -0.1658 0.8355 0.031 Uiso 1 1 calc R
C13 C 0.0216(6) -0.0272(6) 0.7676(4) 0.0273(11) Uani 1 1 d .
H13A H 0.0242 -0.1245 0.7923 0.033 Uiso 1 1 calc R
H13B H -0.0690 0.0334 0.7236 0.033 Uiso 1 1 calc R
C14 C 0.0035(6) 0.0290(6) 0.8551(4) 0.0240(11) Uani 1 1 d .
H14A H -0.1018 0.0455 0.8849 0.029 Uiso 1 1 calc R
H14B H 0.0804 -0.0422 0.9064 0.029 Uiso 1 1 calc R
C15 C 0.4380(7) 0.1649(6) 0.7609(4) 0.0269(11) Uani 1 1 d .
H15 H 0.3833 0.2449 0.7901 0.032 Uiso 1 1 calc R
C16 C 0.4374(8) 0.2314(8) 0.6490(5) 0.0372(14) Uani 1 1 d .
H16A H 0.5074 0.1595 0.6176 0.056 Uiso 1 1 calc R
H16B H 0.4727 0.3089 0.6326 0.056 Uiso 1 1 calc R
H16C H 0.3317 0.2685 0.6245 0.056 Uiso 1 1 calc R
C17 C 0.6055(8) 0.0910(8) 0.7993(6) 0.0406(15) Uani 1 1 d .
H17A H 0.6046 0.0446 0.8710 0.061 Uiso 1 1 calc R
H17B H 0.6507 0.1614 0.7860 0.061 Uiso 1 1 calc R
H17C H 0.6678 0.0199 0.7656 0.061 Uiso 1 1 calc R
C18 C 0.1622(7) -0.0370(7) 0.6105(5) 0.0322(12) Uani 1 1 d .
H18 H 0.0629 0.0402 0.5798 0.039 Uiso 1 1 calc R
C19 C 0.2946(9) -0.0077(8) 0.5453(5) 0.0422(15) Uani 1 1 d .
H19A H 0.2956 0.0805 0.5483 0.063 Uiso 1 1 calc R
H19B H 0.2794 0.0014 0.4766 0.063 Uiso 1 1 calc R
H19C H 0.3938 -0.0862 0.5691 0.063 Uiso 1 1 calc R
C20 C 0.1614(9) -0.1777(9) 0.6083(7) 0.0469(18) Uani 1 1 d .
H20A H 0.2572 -0.2565 0.6379 0.070 Uiso 1 1 calc R
H20B H 0.1553 -0.1738 0.5394 0.070 Uiso 1 1 calc R
H20C H 0.0713 -0.1920 0.6462 0.070 Uiso 1 1 calc R
C21 C 0.7176(13) 0.5388(12) 0.0495(8) 0.065(3) Uani 1 1 d .
H21A H 0.7476 0.4610 0.0198 0.078 Uiso 1 1 calc R
H21B H 0.6036 0.5742 0.0611 0.078 Uiso 1 1 calc R
H13 H 0.104(5) 0.155(7) 0.766(3) 0.017(14) Uiso 1 1 d D

loop_
_atom_site_aniso_label
_atom_site_aniso_U_11
_atom_site_aniso_U_22
_atom_site_aniso_U_33
_atom_site_aniso_U_23
_atom_site_aniso_U_13
_atom_site_aniso_U_12
Ir1 0.02000(18) 0.01696(18) 0.02110(18) -0.00409(11) 0.00155(9) -0.00476(11)
Cl1 0.0294(7) 0.0252(7) 0.0244(6) -0.0054(5) 0.0067(5) -0.0082(5)
N1 0.021(2) 0.018(2) 0.025(2) -0.0063(18) 0.0020(17) -0.0053(18)
C1 0.023(3) 0.022(3) 0.029(3) -0.001(2) 0.004(2) -0.009(2)
Cl2 0.0654(14) 0.0404(11) 0.0653(14) -0.0068(10) -0.0040(11) -0.0164(10)
N2 0.022(2) 0.019(2) 0.026(2) -0.0056(17) -0.0011(16) -0.0060(18)
C2 0.032(3) 0.022(3) 0.039(3) -0.007(2) 0.006(2) -0.007(2)
Cl3 0.137(3) 0.0752(17) 0.0491(12) -0.0083(11) -0.0316(14) -0.0535(18)
N3 0.025(2) 0.020(2) 0.029(2) -0.0077(18) -0.0038(18) -0.0071(18)
C3 0.041(4) 0.020(3) 0.046(4) -0.012(3) 0.005(3) -0.011(3)
C4 0.022(3) 0.020(3) 0.027(3) -0.008(2) 0.002(2) 0.000(2)
C5 0.017(2) 0.021(3) 0.029(3) -0.006(2) 0.000(2) 0.001(2)
C6 0.030(3) 0.030(3) 0.027(3) -0.003(2) -0.006(2) -0.005(2)
C7 0.030(3) 0.031(3) 0.031(3) -0.011(2) 0.001(2) -0.004(2)
C8 0.034(3) 0.019(2) 0.020(2) -0.006(2) 0.003(2) -0.006(2)
C9 0.025(3) 0.025(3) 0.019(2) -0.004(2) 0.0009(19) -0.011(2)
C10 0.025(3) 0.022(3) 0.025(3) -0.004(2) -0.0027(19) -0.008(2)
C11 0.022(3) 0.025(3) 0.036(3) -0.008(2) -0.007(2) -0.005(2)
C12 0.023(3) 0.019(2) 0.034(3) -0.007(2) -0.002(2) -0.006(2)
C13 0.024(3) 0.022(3) 0.036(3) -0.007(2) -0.002(2) -0.010(2)
C14 0.014(2) 0.022(3) 0.030(3) -0.002(2) -0.0022(19) -0.0053(19)
C15 0.027(3) 0.026(3) 0.028(3) -0.008(2) 0.005(2) -0.013(2)
C16 0.039(3) 0.037(3) 0.034(3) -0.004(3) 0.006(3) -0.020(3)
C17 0.034(3) 0.047(4) 0.046(4) -0.013(3) -0.001(3) -0.021(3)
C18 0.031(3) 0.027(3) 0.033(3) -0.008(2) -0.005(2) -0.006(2)
C19 0.043(4) 0.047(4) 0.028(3) -0.012(3) 0.005(3) -0.012(3)
C20 0.045(4) 0.044(4) 0.061(5) -0.030(4) -0.004(3) -0.014(3)
C21 0.073(6) 0.072(7) 0.067(6) -0.026(5) -0.011(5) -0.040(6)

loop_
_atom_type_symbol
_atom_type_description
_atom_type_scat_dispersion_real
_atom_type_scat_dispersion_imag
_atom_type_scat_source
C C 0.0033 0.0016 'International Tables Vol C Tables 4.2.6.8 and 6.1.1.4'
H H 0.0000 0.0000 'International Tables Vol C Tables 4.2.6.8 and 6.1.1.4'
Cl Cl 0.1484 0.1585 'International Tables Vol C Tables 4.2.6.8 and 6.1.1.4'
Ir Ir -1.4442 7.9887 'International Tables Vol C Tables 4.2.6.8 and 6.1.1.4'
N N 0.0061 0.0033 'International Tables Vol C Tables 4.2.6.8 and 6.1.1.4'

loop_
_geom_angle_atom_site_label_1
_geom_angle_atom_site_label_2
_geom_angle_atom_site_label_3
_geom_angle
C4 Ir1 N1 158.0(2)
C4 Ir1 C8 99.2(2)
N1 Ir1 C8 88.9(2)
C4 Ir1 C1 82.7(2)
N1 Ir1 C1 91.2(2)
C8 Ir1 C1 39.5(2)
C4 Ir1 C5 39.3(2)
N1 Ir1 C5 162.5(3)
C8 Ir1 C5 81.8(2)
C1 Ir1 C5 91.0(2)
C4 Ir1 Cl1 90.21(16)
N1 Ir1 Cl1 89.25(13)
C8 Ir1 Cl1 158.75(18)
C1 Ir1 Cl1 161.8(2)
C5 Ir1 Cl1 94.08(16)
C14 N1 C9 111.7(4)
C14 N1 Ir1 117.0(3)
C9 N1 Ir1 112.6(4)
C8 C1 C2 123.4(6)
C8 C1 Ir1 69.9(3)
C2 C1 Ir1 113.7(4)
C11 N2 C10 115.3(4)
C11 N2 C15 114.5(5)
C10 N2 C15 112.6(4)
C1 C2 C3 111.9(5)
C12 N3 C18 116.1(5)
C12 N3 C13 113.7(4)
C18 N3 C13 111.7(4)
C4 C3 C2 112.6(5)
C5 C4 C3 124.0(5)
C5 C4 Ir1 71.1(3)
C3 C4 Ir1 111.0(4)
C4 C5 C6 123.0(5)
C4 C5 Ir1 69.6(3)
C6 C5 Ir1 114.4(4)
C5 C6 C7 111.1(5)
C8 C7 C6 113.2(5)
C1 C8 C7 124.2(5)
C1 C8 Ir1 70.6(3)
C7 C8 Ir1 111.1(4)
N1 C9 C10 110.8(5)
N2 C10 C9 108.8(4)
N2 C11 C12 114.1(5)
N3 C12 C11 114.2(5)
N3 C13 C14 110.9(4)
N1 C14 C13 110.3(5)
N2 C15 C16 112.3(5)
N2 C15 C17 114.2(5)
C16 C15 C17 110.3(5)
N3 C18 C19 111.3(5)
N3 C18 C20 114.4(5)
C19 C18 C20 110.0(6)
Cl3 C21 Cl2 112.6(5)

loop_
_geom_bond_atom_site_label_1
_geom_bond_atom_site_label_2
_geom_bond_distance
Ir1 C4 2.106(6)
Ir1 N1 2.107(5)
Ir1 C8 2.108(6)
Ir1 C1 2.117(5)
Ir1 C5 2.125(6)
Ir1 Cl1 2.3700(13)
N1 C14 1.500(7)
N1 C9 1.503(7)
C1 C8 1.426(9)
C1 C2 1.524(8)
Cl2 C21 1.766(10)
N2 C11 1.458(8)
N2 C10 1.460(7)
N2 C15 1.476(7)
C2 C3 1.547(9)
Cl3 C21 1.745(11)
N3 C12 1.451(8)
N3 C18 1.470(8)
N3 C13 1.480(7)
C3 C4 1.528(8)
C4 C5 1.424(9)
C5 C6 1.509(8)
C6 C7 1.533(9)
C7 C8 1.519(8)
C9 C10 1.527(8)
C11 C12 1.549(7)
C13 C14 1.524(8)
C15 C16 1.520(9)
C15 C17 1.537(9)
C18 C19 1.524(9)
C18 C20 1.545(10)
